data_4507378
loop_
_publ_author_name
'Nagapradeep, N.'
'Sharma, Suneeta'
'Verma, Sandeep'

_publ_section_title
;
 Ion Channel-like Crystallographic Signatures in Modified
 Guanine--Potassium/Sodium Interactions
;
_journal_issue 2
_journal_name_full 'Crystal Growth &amp; Design'
_journal_page_first 455
_journal_paper_doi 10.1021/cg3016518
_journal_volume 13
_journal_year 2013
_chemical_formula_moiety 'C7 H12 K N5 O6'
_chemical_formula_sum 'C7 H12 K N5 O6'
_chemical_formula_weight 301.32
_chemical_name_common N7-(carboxymethylguanine)+K
_chemical_name_systematic
;
 ?
;
_space_group_IT_number 14
_symmetry_cell_setting monoclinic
_symmetry_space_group_name_Hall '-P 2ybc'
_symmetry_space_group_name_H-M 'P 1 21/c 1'
_atom_sites_solution_hydrogens geom
_atom_sites_solution_primary direct
_atom_sites_solution_secondary difmap
_audit_creation_method SHELXL-97
_cell_angle_alpha 90.00
_cell_angle_beta 100.516(5)
_cell_angle_gamma 90.00
_cell_formula_units_Z 4
_cell_length_a 16.239(5)
_cell_length_b 9.884(4)
_cell_length_c 7.574(3)
_cell_measurement_reflns_used 2936
_cell_measurement_temperature 100(2)
_cell_measurement_theta_max 28.4
_cell_measurement_theta_min 2.4
_cell_volume 1195.3(8)
_computing_cell_refinement 'SMART 5.628 (Bruker, 2003)'
_computing_data_collection 'SMART 5.628 (Bruker, 2003)'
_computing_data_reduction 'SAINT+ 6.45  (Bruker, 2003)'
_computing_molecular_graphics 'diamond 3.1d'
_computing_structure_refinement 'SHELXL-97 (Sheldrick, 1997)'
_computing_structure_solution Sir92
_diffrn_ambient_temperature 100(2)
_diffrn_measured_fraction_theta_full 0.978
_diffrn_measured_fraction_theta_max 0.978
_diffrn_radiation_monochromator graphite
_diffrn_radiation_source 'fine-focus sealed tube'
_diffrn_radiation_type MoK\a
_diffrn_radiation_wavelength 0.71069
_diffrn_reflns_av_R_equivalents 0.0381
_diffrn_reflns_av_sigmaI/netI 0.0466
_diffrn_reflns_limit_h_max 21
_diffrn_reflns_limit_h_min -21
_diffrn_reflns_limit_k_max 10
_diffrn_reflns_limit_k_min -13
_diffrn_reflns_limit_l_max 10
_diffrn_reflns_limit_l_min -8
_diffrn_reflns_number 7615
_diffrn_reflns_theta_full 28.40
_diffrn_reflns_theta_max 28.40
_diffrn_reflns_theta_min 2.42
_exptl_absorpt_coefficient_mu 0.479
_exptl_absorpt_correction_T_max 0.9360
_exptl_absorpt_correction_T_min 0.9103
_exptl_absorpt_correction_type psi-scan
_exptl_absorpt_process_details '(North et al., 1968)'
_exptl_crystal_density_diffrn 1.674
_exptl_crystal_density_method 'not measured'
_exptl_crystal_F_000 624
_exptl_crystal_size_max 0.20
_exptl_crystal_size_mid 0.16
_exptl_crystal_size_min 0.14
_refine_diff_density_max 0.660
_refine_diff_density_min -0.798
_refine_diff_density_rms 0.150
_refine_ls_extinction_method none
_refine_ls_goodness_of_fit_ref 1.208
_refine_ls_hydrogen_treatment mixed
_refine_ls_matrix_type full
_refine_ls_number_parameters 196
_refine_ls_number_reflns 2936
_refine_ls_number_restraints 9
_refine_ls_restrained_S_all 1.206
_refine_ls_R_factor_all 0.0796
_refine_ls_R_factor_gt 0.0539
_refine_ls_shift/su_max 0.000
_refine_ls_shift/su_mean 0.000
_refine_ls_structure_factor_coef Fsqd
_refine_ls_weighting_details 'calc w=1/[\s^2^(Fo^2^)+(0.0913P)^2^+2.6638P] where P=(Fo^2^+2Fc^2^)/3'
_refine_ls_weighting_scheme calc
_refine_ls_wR_factor_gt 0.1347
_refine_ls_wR_factor_ref 0.2098
_reflns_number_gt 2294
_reflns_number_total 2936
_reflns_threshold_expression >2sigma(I)
_cod_data_source_file cg3016518_si_002.cif
_cod_data_source_block G7K
_cod_depositor_comments
;
The following automatic conversions were performed:

'_exptl_absorpt_correction_type' value 'PSI-SCAN' changed to
'psi-scan' according to
/home/saulius/struct/CIF-dictionaries/cif_core.dic dictionary named
'cif_core.dic' version 2.4.2 from 2011-04-26.

Automatic conversion script
Id: cif_fix_values 1891 2012-01-12 08:04:46Z andrius 
;
_cod_original_sg_symbol_H-M 'P 21/c'
_cod_database_code 4507378

loop_
_symmetry_equiv_pos_as_xyz
'x, y, z'
'-x, y+1/2, -z+1/2'
'-x, -y, -z'
'x, -y-1/2, z-1/2'

loop_
_atom_site_label
_atom_site_type_symbol
_atom_site_fract_x
_atom_site_fract_y
_atom_site_fract_z
_atom_site_U_iso_or_equiv
_atom_site_adp_type
_atom_site_occupancy
_atom_site_symmetry_multiplicity
_atom_site_calc_flag
_atom_site_refinement_flags
O6 O 0.15147(15) -0.1220(2) -0.0375(3) 0.0201(5) Uani 1 1 d .
O2 O 0.33873(16) 0.0888(3) -0.0258(3) 0.0249(6) Uani 1 1 d .
O1 O 0.38859(15) -0.0587(2) 0.1913(3) 0.0224(5) Uani 1 1 d .
N3 N 0.02299(17) 0.2368(3) -0.1772(4) 0.0161(6) Uani 1 1 d .
N1 N 0.03957(17) -0.0024(3) -0.1883(4) 0.0172(6) Uani 1 1 d .
H1 H 0.0179 -0.0768 -0.2338 0.021 Uiso 1 1 calc R
N9 N 0.13522(17) 0.3457(3) 0.0262(4) 0.0182(6) Uani 1 1 d .
N7 N 0.20810(17) 0.1599(3) 0.1325(4) 0.0182(6) Uani 1 1 d .
C5 C 0.1385(2) 0.1169(3) 0.0096(4) 0.0163(6) Uani 1 1 d .
C9 C 0.2741(2) 0.0765(3) 0.2308(4) 0.0184(6) Uani 1 1 d .
H9A H 0.2490 -0.0027 0.2752 0.022 Uiso 1 1 calc R
H9B H 0.3024 0.1269 0.3341 0.022 Uiso 1 1 calc R
C10 C 0.3388(2) 0.0303(3) 0.1210(5) 0.0175(6) Uani 1 1 d .
N2 N -0.07340(17) 0.1062(3) -0.3635(4) 0.0192(6) Uani 1 1 d .
H2B H -0.1018 0.1779 -0.3985 0.023 Uiso 1 1 calc R
H2A H -0.0906 0.0285 -0.4066 0.023 Uiso 1 1 calc R
C4 C 0.0952(2) 0.2329(3) -0.0530(4) 0.0171(6) Uani 1 1 d .
C8 C 0.2029(2) 0.2963(3) 0.1372(5) 0.0177(7) Uani 1 1 d .
H8 H 0.2420 0.3506 0.2097 0.021 Uiso 1 1 calc R
C6 C 0.11437(19) -0.0104(3) -0.0661(4) 0.0150(6) Uani 1 1 d .
C2 C -0.0024(2) 0.1154(3) -0.2420(5) 0.0165(6) Uani 1 1 d .
K1 K 0.38752(5) -0.29145(8) -0.00322(10) 0.0247(3) Uani 1 1 d .
O3W O 0.25492(17) -0.2923(3) 0.2104(4) 0.0297(6) Uani 1 1 d D
O1W O 0.5513(2) -0.3114(4) 0.0030(5) 0.0378(7) Uani 1 1 d D
O2W O 0.43770(18) -0.4771(3) 0.2559(4) 0.0363(7) Uani 1 1 d D
H1W3 H 0.229(3) -0.324(5) 0.281(6) 0.055(18) Uiso 1 1 d D
H2W3 H 0.225(3) -0.238(5) 0.150(7) 0.07(2) Uiso 1 1 d D
H1W1 H 0.580(5) -0.245(5) -0.005(12) 0.13(4) Uiso 1 1 d D
H2W1 H 0.560(5) -0.364(6) -0.074(7) 0.09(3) Uiso 1 1 d D
H1W2 H 0.412(3) -0.511(7) 0.327(7) 0.08(2) Uiso 1 1 d D
H2W2 H 0.4865(13) -0.494(5) 0.292(6) 0.039(14) Uiso 1 1 d D

loop_
_atom_site_aniso_label
_atom_site_aniso_U_11
_atom_site_aniso_U_22
_atom_site_aniso_U_33
_atom_site_aniso_U_23
_atom_site_aniso_U_13
_atom_site_aniso_U_12
O6 0.0229(12) 0.0142(11) 0.0218(12) 0.0017(9) 0.0005(10) 0.0023(9)
O2 0.0227(12) 0.0302(13) 0.0226(13) 0.0044(11) 0.0063(10) 0.0047(10)
O1 0.0221(12) 0.0180(11) 0.0274(13) 0.0044(10) 0.0052(10) 0.0046(9)
N3 0.0148(12) 0.0151(12) 0.0184(14) 0.0030(10) 0.0029(10) -0.0016(10)
N1 0.0219(14) 0.0119(12) 0.0173(14) -0.0019(10) 0.0018(11) -0.0007(10)
N9 0.0194(13) 0.0152(13) 0.0190(13) -0.0012(10) 0.0013(11) 0.0010(10)
N7 0.0171(13) 0.0182(13) 0.0190(14) -0.0003(11) 0.0025(11) 0.0026(10)
C5 0.0186(15) 0.0146(14) 0.0162(15) -0.0034(11) 0.0048(12) -0.0026(11)
C9 0.0178(15) 0.0186(15) 0.0174(15) -0.0004(12) -0.0006(12) 0.0008(12)
C10 0.0159(14) 0.0140(14) 0.0206(16) -0.0005(12) -0.0024(12) -0.0022(11)
N2 0.0162(13) 0.0139(12) 0.0253(15) -0.0023(11) -0.0022(11) 0.0029(10)
C4 0.0197(15) 0.0165(14) 0.0159(15) 0.0006(12) 0.0051(12) -0.0014(12)
C8 0.0170(15) 0.0170(15) 0.0195(16) -0.0009(12) 0.0042(13) -0.0018(11)
C6 0.0118(13) 0.0164(14) 0.0165(15) 0.0027(11) 0.0014(11) 0.0031(11)
C2 0.0174(14) 0.0155(14) 0.0173(15) -0.0008(12) 0.0054(12) 0.0008(11)
K1 0.0260(4) 0.0254(4) 0.0217(4) -0.0034(3) 0.0022(3) 0.0017(3)
O3W 0.0259(14) 0.0313(15) 0.0318(16) 0.0104(12) 0.0049(12) 0.0020(11)
O1W 0.0277(15) 0.0383(17) 0.046(2) 0.0038(15) 0.0036(13) -0.0035(13)
O2W 0.0206(14) 0.0456(18) 0.0426(18) 0.0187(14) 0.0057(13) 0.0035(12)

loop_
_atom_type_symbol
_atom_type_description
_atom_type_scat_dispersion_real
_atom_type_scat_dispersion_imag
_atom_type_scat_source
C C 0.0033 0.0016 'International Tables Vol C Tables 4.2.6.8 and 6.1.1.4'
H H 0.0000 0.0000 'International Tables Vol C Tables 4.2.6.8 and 6.1.1.4'
N N 0.0061 0.0033 'International Tables Vol C Tables 4.2.6.8 and 6.1.1.4'
O O 0.0106 0.0060 'International Tables Vol C Tables 4.2.6.8 and 6.1.1.4'
K K 0.2009 0.2494 'International Tables Vol C Tables 4.2.6.8 and 6.1.1.4'

loop_
_geom_angle_atom_site_label_1
_geom_angle_atom_site_label_2
_geom_angle_atom_site_label_3
_geom_angle
_geom_angle_site_symmetry_1
_geom_angle_site_symmetry_3
C10 O1 K1 115.1(2) . .
C10 O1 K1 129.5(2) . 4_556
K1 O1 K1 89.99(8) . 4_556
C2 N3 C4 113.5(3) . .
C2 N1 C6 124.9(3) . .
C8 N9 C4 104.3(3) . .
C8 N7 C5 105.9(3) . .
C8 N7 C9 126.8(3) . .
C5 N7 C9 127.2(3) . .
C4 C5 N7 106.0(3) . .
C4 C5 C6 121.0(3) . .
N7 C5 C6 132.5(3) . .
N7 C9 C10 114.2(3) . .
O1 C10 O2 126.8(3) . .
O1 C10 C9 115.9(3) . .
O2 C10 C9 117.2(3) . .
N3 C4 N9 123.9(3) . .
N3 C4 C5 125.4(3) . .
N9 C4 C5 110.7(3) . .
N9 C8 N7 113.1(3) . .
O6 C6 N1 119.9(3) . .
O6 C6 C5 128.7(3) . .
N1 C6 C5 111.4(3) . .
N3 C2 N2 119.0(3) . .
N3 C2 N1 123.4(3) . .
N2 C2 N1 117.6(3) . .
O1W K1 O2W 76.62(10) . .
O1W K1 O1 98.35(10) . .
O2W K1 O1 102.05(10) . .
O1W K1 O1 79.33(10) . 4
O2W K1 O1 101.43(10) . 4
O1 K1 O1 155.16(8) . 4
O1W K1 O3W 129.91(10) . 4
O2W K1 O3W 145.68(9) . 4
O1 K1 O3W 95.42(8) . 4
O1 K1 O3W 68.91(8) 4 4
O1W K1 O3W 145.74(10) . .
O2W K1 O3W 75.56(9) . .
O1 K1 O3W 68.66(8) . .
O1 K1 O3W 125.68(8) 4 .
O3W K1 O3W 83.84(8) 4 .
O1W K1 O2W 74.38(9) . 4
O2W K1 O2W 148.13(11) . 4
O1 K1 O2W 69.72(8) . 4
O1 K1 O2W 85.99(8) 4 4
O3W K1 O2W 65.92(8) 4 4
O3W K1 O2W 124.90(8) . 4
O1W K1 K1 100.19(8) . 4_556
O2W K1 K1 59.16(8) . 4_556
O1 K1 K1 45.21(6) . 4_556
O1 K1 K1 159.62(6) 4 4_556
O3W K1 K1 122.76(6) 4 4_556
O3W K1 K1 47.74(6) . 4_556
O2W K1 K1 113.68(6) 4 4_556
O1W K1 K1 81.63(8) . 4
O2W K1 K1 143.12(8) . 4
O1 K1 K1 110.37(7) . 4
O1 K1 K1 44.80(6) 4 4
O3W K1 K1 48.51(6) 4 4
O3W K1 K1 132.35(6) . 4
O2W K1 K1 42.98(5) 4 4
K1 K1 K1 155.58(5) 4_556 4
K1 O3W K1 83.75(8) 4_556 .
K1 O2W K1 77.86(8) . 4_556

loop_
_geom_bond_atom_site_label_1
_geom_bond_atom_site_label_2
_geom_bond_distance
_geom_bond_site_symmetry_2
O6 C6 1.256(4) .
O2 C10 1.253(4) .
O1 C10 1.247(4) .
O1 K1 2.730(3) .
O1 K1 2.750(3) 4_556
N3 C2 1.332(4) .
N3 C4 1.363(4) .
N1 C2 1.373(4) .
N1 C6 1.388(4) .
N9 C8 1.347(4) .
N9 C4 1.372(4) .
N7 C8 1.352(4) .
N7 C5 1.393(4) .
N7 C9 1.445(4) .
C5 C4 1.382(5) .
C5 C6 1.409(4) .
C9 C10 1.524(5) .
N2 C2 1.340(4) .
K1 O1W 2.659(3) .
K1 O2W 2.702(3) .
K1 O1 2.750(3) 4
K1 O3W 2.885(3) 4
K1 O3W 2.920(3) .
K1 O2W 3.403(4) 4
K1 K1 3.8746(15) 4_556
K1 K1 3.8746(15) 4
O3W K1 2.885(3) 4_556
O2W K1 3.403(4) 4_556

loop_
_geom_torsion_atom_site_label_1
_geom_torsion_atom_site_label_2
_geom_torsion_atom_site_label_3
_geom_torsion_atom_site_label_4
_geom_torsion
_geom_torsion_site_symmetry_1
_geom_torsion_site_symmetry_4
C8 N7 C5 C4 0.1(3) . .
C9 N7 C5 C4 -178.0(3) . .
C8 N7 C5 C6 172.2(4) . .
C9 N7 C5 C6 -5.9(6) . .
C8 N7 C9 C10 -99.5(4) . .
C5 N7 C9 C10 78.3(4) . .
K1 O1 C10 O2 -61.7(4) . .
K1 O1 C10 O2 -174.4(2) 4_556 .
K1 O1 C10 C9 121.4(2) . .
K1 O1 C10 C9 8.7(4) 4_556 .
N7 C9 C10 O1 -168.9(3) . .
N7 C9 C10 O2 13.9(4) . .
C2 N3 C4 N9 177.0(3) . .
C2 N3 C4 C5 -2.5(5) . .
C8 N9 C4 N3 -179.7(3) . .
C8 N9 C4 C5 -0.1(4) . .
N7 C5 C4 N3 179.6(3) . .
C6 C5 C4 N3 6.3(5) . .
N7 C5 C4 N9 0.0(4) . .
C6 C5 C4 N9 -173.3(3) . .
C4 N9 C8 N7 0.2(4) . .
C5 N7 C8 N9 -0.2(4) . .
C9 N7 C8 N9 178.0(3) . .
C2 N1 C6 O6 -173.9(3) . .
C2 N1 C6 C5 5.5(4) . .
C4 C5 C6 O6 172.1(3) . .
N7 C5 C6 O6 1.0(6) . .
C4 C5 C6 N1 -7.1(4) . .
N7 C5 C6 N1 -178.3(3) . .
C4 N3 C2 N2 179.1(3) . .
C4 N3 C2 N1 0.5(5) . .
C6 N1 C2 N3 -2.3(5) . .
C6 N1 C2 N2 179.0(3) . .
C10 O1 K1 O1W 129.3(2) . .
K1 O1 K1 O1W -96.10(9) 4_556 .
C10 O1 K1 O2W -152.7(2) . .
K1 O1 K1 O2W -18.09(9) 4_556 .
C10 O1 K1 O1 46.7(4) . 4
K1 O1 K1 O1 -178.74(19) 4_556 4
C10 O1 K1 O3W -2.4(2) . 4
K1 O1 K1 O3W 132.20(8) 4_556 4
C10 O1 K1 O3W -83.6(2) . .
K1 O1 K1 O3W 50.99(8) 4_556 .
C10 O1 K1 O2W 59.4(2) . 4
K1 O1 K1 O2W -165.95(9) 4_556 4
C10 O1 K1 K1 -134.6(3) . 4_556
C10 O1 K1 K1 45.2(2) . 4
K1 O1 K1 K1 179.78(3) 4_556 4
O1W K1 O3W K1 24.58(19) . 4_556
O2W K1 O3W K1 61.23(9) . 4_556
O1 K1 O3W K1 -48.17(7) . 4_556
O1 K1 O3W K1 155.07(8) 4 4_556
O3W K1 O3W K1 -146.46(12) 4 4_556
O2W K1 O3W K1 -91.60(10) 4 4_556
K1 K1 O3W K1 -146.77(7) 4 4_556
O1W K1 O2W K1 110.72(10) . 4_556
O1 K1 O2W K1 14.87(8) . 4_556
O1 K1 O2W K1 -173.29(6) 4 4_556
O3W K1 O2W K1 -104.08(16) 4 4_556
O3W K1 O2W K1 -49.08(7) . 4_556
O2W K1 O2W K1 85.74(19) 4 4_556
K1 K1 O2W K1 166.24(6) 4 4_556
